data_1527611
loop_
_publ_author_name
'Kadijk, F.'
'Jellinek, F.'

_publ_section_title
;
 The system niobium-sulfur
;
_journal_name_full 'Journal of the Less-Common Metals'
_journal_page_first 421
_journal_page_last 430
_journal_volume 19
_journal_year 1969
_chemical_formula_sum 'Nb0.92 S'
_space_group_IT_number 186
_symmetry_space_group_name_Hall 'P 6c -2c'
_symmetry_space_group_name_H-M 'P 63 m c'
_cell_angle_alpha 90
_cell_angle_beta 90
_cell_angle_gamma 120
_cell_formula_units_Z 8
_cell_length_a 6.702
_cell_length_b 6.702
_cell_length_c 6.405
_cell_volume 249.149
_citation_journal_id_ASTM JCOMAH
_cod_data_source_file Kadijk_JCOMAH_1969_1603.cif
_cod_data_source_block Nb0.92S1
_cod_original_cell_volume 249.1487
_cod_original_formula_sum 'Nb0.92 S1'
_cod_database_code 1527611

loop_
_symmetry_equiv_pos_as_xyz
x,y,z
x-y,x,z+1/2
-y,x-y,z
-x,-y,z+1/2
-x+y,-x,z
y,-x+y,z+1/2
y,x,z+1/2
-x+y,y,z
-x,-x+y,z+1/2
-y,-x,z
x-y,-y,z+1/2
x,x-y,z

loop_
_atom_site_label
_atom_site_type_symbol
_atom_site_fract_x
_atom_site_fract_y
_atom_site_fract_z
_atom_site_occupancy
_atom_site_U_iso_or_equiv
Nb2 Nb+2 0 0 0 0.68 0.0
S2 S-2 0.3333 0.6667 0.25 1 0.0
Nb1 Nb+2 0.4785 0.957 0 1 0.0
S1 S-2 0.1636 0.3272 0.25 1 0.0
